data_4125289
loop_
_publ_author_name
'Planas, Oriol'
'Whiteoak, Christopher J.'
'Martin-Diaconescu, Vlad'
'Gamba, Ilaria'
'Luis, Josep M.'
'Parella, Teodor'
'Company, Anna'
'Ribas, Xavi'

_publ_section_title
;
 Isolation of Key Organometallic Aryl-Co(III) Intermediates in
 Cobalt-Catalyzed C(sp(2))-H Functionalizations and New Insights into
 Alkyne Annulation Reaction Mechanisms.
;
_journal_issue 43
_journal_name_full 'Journal of the American Chemical Society'
_journal_page_first 14388
_journal_page_last 14397
_journal_paper_doi 10.1021/jacs.6b08593
_journal_volume 138
_journal_year 2016
_chemical_formula_moiety 'C19 H23 Co N3 O4'
_chemical_formula_sum 'C19 H23 Co N3 O4'
_chemical_formula_weight 416.33
_chemical_name_systematic
;
 ?
;
_space_group_crystal_system triclinic
_space_group_IT_number 2
_space_group_name_Hall '-P 1'
_space_group_name_H-M_alt 'P -1'
_symmetry_space_group_name_Hall '-P 1'
_symmetry_space_group_name_H-M 'P -1'
_atom_sites_solution_hydrogens mixed
_audit_creation_method SHELXL-2013
_cell_angle_alpha 69.468(8)
_cell_angle_beta 76.746(10)
_cell_angle_gamma 71.536(10)
_cell_formula_units_Z 2
_cell_length_a 8.766(5)
_cell_length_b 10.310(6)
_cell_length_c 11.915(7)
_cell_measurement_reflns_used 1594
_cell_measurement_temperature 100(2)
_cell_measurement_theta_max 27.71
_cell_measurement_theta_min 2.18
_cell_volume 948.0(10)
_computing_cell_refinement 'Bruker SMART'
_computing_data_collection 'Bruker SMART'
_computing_data_reduction 'Bruker SAINT'
_computing_molecular_graphics 'Bruker SHELXTL'
_computing_publication_material 'Bruker SHELXTL'
_computing_structure_refinement 'SHELXL-2013 (Sheldrick, 2013)'
_computing_structure_solution 'Bruker SHELXTL'
_diffrn_ambient_temperature 100(2)
_diffrn_measured_fraction_theta_full 'ACTA 50'
_diffrn_measured_fraction_theta_max 0.773
_diffrn_measurement_device_type 'CCD area detector'
_diffrn_measurement_method 'phi and omega scans'
_diffrn_radiation_monochromator graphite
_diffrn_radiation_source 'sealed tube'
_diffrn_radiation_type MoK\a
_diffrn_radiation_wavelength 0.71073
_diffrn_reflns_av_R_equivalents 0.0329
_diffrn_reflns_av_unetI/netI 0.0785
_diffrn_reflns_Laue_measured_fraction_full 0.890
_diffrn_reflns_Laue_measured_fraction_max 0.773
_diffrn_reflns_limit_h_max 11
_diffrn_reflns_limit_h_min -7
_diffrn_reflns_limit_k_max 12
_diffrn_reflns_limit_k_min -11
_diffrn_reflns_limit_l_max 15
_diffrn_reflns_limit_l_min -10
_diffrn_reflns_number 4397
_diffrn_reflns_point_group_measured_fraction_full 0.890
_diffrn_reflns_point_group_measured_fraction_max 0.773
_diffrn_reflns_theta_full 'ACTA 50'
_diffrn_reflns_theta_max 27.914
_diffrn_reflns_theta_min 1.841
_exptl_absorpt_coefficient_mu 0.935
_exptl_absorpt_correction_T_max 1.0
_exptl_absorpt_correction_T_min 0.081534
_exptl_absorpt_correction_type empirical
_exptl_absorpt_process_details 'SADABS v2.10 BRUKER 2001'
_exptl_crystal_colour violet
_exptl_crystal_density_diffrn 1.458
_exptl_crystal_description block
_exptl_crystal_F_000 434
_exptl_crystal_size_max 0.20
_exptl_crystal_size_mid 0.10
_exptl_crystal_size_min 0.08
_refine_diff_density_max 1.254
_refine_diff_density_min -1.365
_refine_diff_density_rms 0.154
_refine_ls_extinction_method none
_refine_ls_goodness_of_fit_ref 1.012
_refine_ls_hydrogen_treatment mixed
_refine_ls_matrix_type full
_refine_ls_number_parameters 250
_refine_ls_number_reflns 3511
_refine_ls_number_restraints 0
_refine_ls_restrained_S_all 1.012
_refine_ls_R_factor_all 0.1057
_refine_ls_R_factor_gt 0.0782
_refine_ls_shift/su_max 0.000
_refine_ls_shift/su_mean 0.000
_refine_ls_structure_factor_coef Fsqd
_refine_ls_weighting_details 'w=1/[\s^2^(Fo^2^)+(0.1531P)^2^] where P=(Fo^2^+2Fc^2^)/3'
_refine_ls_weighting_scheme calc
_refine_ls_wR_factor_gt 0.1997
_refine_ls_wR_factor_ref 0.2212
_reflns_Friedel_coverage 0.000
_reflns_number_gt 2499
_reflns_number_total 3511
_reflns_threshold_expression 'I > 2\s(I)'
_cod_data_source_file ja6b08593_si_002.cif
_cod_data_source_block Opl6p76
_cod_depositor_comments 'Adding full bibliography for 4125287--4125291.cif.'
_cod_original_cell_volume 948.1(10)
_cod_database_code 4125289
_shelx_space_group_comment
;
The symmetry employed for this shelxl refinement is uniquely defined
by the following loop, which should always be used as a source of
symmetry information in preference to the above space-group names.
They are only intended as comments.
;
_shelxl_version_number 2013-3

loop_
_space_group_symop_operation_xyz
'x, y, z'
'-x, -y, -z'

loop_
_atom_site_label
_atom_site_type_symbol
_atom_site_fract_x
_atom_site_fract_y
_atom_site_fract_z
_atom_site_U_iso_or_equiv
_atom_site_adp_type
_atom_site_occupancy
_atom_site_site_symmetry_order
_atom_site_calc_flag
_atom_site_refinement_flags_posn
_atom_site_refinement_flags_adp
Co1 Co 0.26299(10) 0.02899(7) 0.19611(6) 0.0220(3) Uani 1 1 d . .
O1 O 0.4909(5) -0.1251(4) 0.1828(3) 0.0274(10) Uani 1 1 d . .
C1 C 0.3032(8) 0.1410(5) 0.4014(4) 0.0239(13) Uani 1 1 d . .
N1 N 0.3428(6) 0.1369(4) 0.2837(4) 0.0217(10) Uani 1 1 d . .
O2 O 0.3175(5) -0.1803(4) 0.3472(3) 0.0284(10) Uani 1 1 d . .
N2 N 0.3400(6) 0.1928(5) 0.0419(4) 0.0244(11) Uani 1 1 d . .
H2 H 0.385(9) 0.159(8) -0.021(7) 0.04(2) Uiso 1 1 d . .
C2 C 0.3986(8) 0.1852(6) 0.4522(5) 0.0254(13) Uani 1 1 d . .
H2A H 0.3717 0.1841 0.5343 0.031 Uiso 1 1 calc R U
O3 O 0.1568(5) -0.0714(4) 0.1054(3) 0.0257(9) Uani 1 1 d . .
C3 C 0.5324(8) 0.2306(6) 0.3829(5) 0.0288(14) Uani 1 1 d . .
H3A H 0.6006 0.2570 0.4179 0.035 Uiso 1 1 calc R U
N3 N 0.0281(6) 0.2237(5) 0.5091(4) 0.0258(11) Uani 1 1 d . .
H3B H 0.0223 0.2368 0.5792 0.031 Uiso 1 1 calc R U
O4 O 0.0160(5) 0.0395(4) 0.2409(3) 0.0270(9) Uani 1 1 d . .
C4 C 0.5668(8) 0.2373(6) 0.2587(5) 0.0287(14) Uani 1 1 d . .
H4A H 0.6557 0.2717 0.2085 0.034 Uiso 1 1 calc R U
C5 C 0.4669(7) 0.1922(5) 0.2122(4) 0.0194(11) Uani 1 1 d . .
C6 C 0.4878(8) 0.2024(6) 0.0770(5) 0.0271(14) Uani 1 1 d . .
H6A H 0.5126 0.2945 0.0268 0.032 Uiso 1 1 calc R U
H6B H 0.5810 0.1239 0.0605 0.032 Uiso 1 1 calc R U
C7 C 0.2198(8) 0.3367(5) -0.0005(4) 0.0252(13) Uani 1 1 d . .
H7A H 0.1276 0.3225 -0.0256 0.030 Uiso 1 1 calc R U
H7B H 0.2730 0.3991 -0.0720 0.030 Uiso 1 1 calc R U
C8 C 0.1552(8) 0.4117(5) 0.0980(4) 0.0231(13) Uani 1 1 d . .
C9 C 0.0484(8) 0.3577(5) 0.1983(5) 0.0251(13) Uani 1 1 d . .
H9A H -0.0020 0.2899 0.1958 0.030 Uiso 1 1 calc R U
C10 C 0.0142(7) 0.4015(6) 0.3026(5) 0.0246(13) Uani 1 1 d . .
C11 C 0.0789(8) 0.5112(6) 0.3023(5) 0.0303(14) Uani 1 1 d . .
H11A H 0.0549 0.5432 0.3716 0.036 Uiso 1 1 calc R U
C12 C 0.1786(8) 0.5730(6) 0.1998(5) 0.0306(14) Uani 1 1 d . .
H12A H 0.2186 0.6491 0.1985 0.037 Uiso 1 1 calc R U
C13 C 0.2190(8) 0.5207(6) 0.0984(5) 0.0298(14) Uani 1 1 d . .
H13A H 0.2897 0.5597 0.0302 0.036 Uiso 1 1 calc R U
C14 C -0.0789(8) 0.3214(6) 0.4178(5) 0.0301(14) Uani 1 1 d . .
H14A H -0.1626 0.3921 0.4530 0.036 Uiso 1 1 calc R U
H14B H -0.1350 0.2654 0.3965 0.036 Uiso 1 1 calc R U
C15 C 0.1474(7) 0.1005(6) 0.4721(4) 0.0236(13) Uani 1 1 d . .
H15A H 0.0981 0.0709 0.4213 0.028 Uiso 1 1 calc R U
H15B H 0.1737 0.0181 0.5450 0.028 Uiso 1 1 calc R U
C16 C 0.4504(8) -0.2144(5) 0.2843(4) 0.0227(12) Uani 1 1 d . .
C17 C 0.5649(9) -0.3625(6) 0.3264(5) 0.0341(15) Uani 1 1 d . .
H17A H 0.5483 -0.3983 0.4150 0.051 Uiso 1 1 calc R U
H17B H 0.6773 -0.3565 0.2985 0.051 Uiso 1 1 calc R U
H17C H 0.5427 -0.4280 0.2930 0.051 Uiso 1 1 calc R U
C18 C 0.0248(8) -0.0375(5) 0.1732(4) 0.0247(13) Uani 1 1 d . .
C19 C -0.1187(8) -0.0915(6) 0.1800(5) 0.0296(14) Uani 1 1 d . .
H19A H -0.1380 -0.0766 0.0981 0.044 Uiso 1 1 calc R U
H19B H -0.2149 -0.0389 0.2218 0.044 Uiso 1 1 calc R U
H19C H -0.0966 -0.1940 0.2245 0.044 Uiso 1 1 calc R U

loop_
_atom_site_aniso_label
_atom_site_aniso_U_11
_atom_site_aniso_U_22
_atom_site_aniso_U_33
_atom_site_aniso_U_23
_atom_site_aniso_U_13
_atom_site_aniso_U_12
Co1 0.0361(6) 0.0216(4) 0.0112(3) -0.0068(3) 0.0074(3) -0.0169(3)
O1 0.046(3) 0.0236(18) 0.0120(16) -0.0069(14) 0.0066(16) -0.0140(18)
C1 0.042(4) 0.019(2) 0.013(2) -0.0052(18) 0.002(2) -0.013(2)
N1 0.034(3) 0.020(2) 0.0119(19) -0.0029(15) 0.0050(18) -0.016(2)
O2 0.036(3) 0.0295(19) 0.0207(18) -0.0091(15) 0.0079(17) -0.0164(18)
N2 0.038(3) 0.022(2) 0.0105(19) -0.0052(16) 0.0057(19) -0.010(2)
C2 0.034(4) 0.031(3) 0.018(2) -0.011(2) 0.002(2) -0.018(3)
O3 0.035(3) 0.0277(19) 0.0183(17) -0.0106(15) 0.0039(17) -0.0147(18)
C3 0.036(4) 0.034(3) 0.025(3) -0.014(2) -0.001(3) -0.017(3)
N3 0.040(3) 0.027(2) 0.0106(19) -0.0069(16) 0.0076(19) -0.015(2)
O4 0.042(3) 0.0268(19) 0.0180(17) -0.0093(14) 0.0040(17) -0.0191(18)
C4 0.036(4) 0.033(3) 0.022(3) -0.011(2) 0.008(2) -0.021(3)
C5 0.024(3) 0.019(2) 0.016(2) -0.0073(18) 0.007(2) -0.011(2)
C6 0.040(4) 0.028(3) 0.017(2) -0.008(2) 0.008(2) -0.021(3)
C7 0.037(4) 0.023(2) 0.015(2) -0.0035(19) 0.000(2) -0.012(2)
C8 0.037(4) 0.017(2) 0.015(2) -0.0029(18) 0.002(2) -0.012(2)
C9 0.037(4) 0.020(2) 0.019(2) -0.0040(19) 0.001(2) -0.014(2)
C10 0.031(4) 0.024(2) 0.018(2) -0.007(2) 0.006(2) -0.011(2)
C11 0.048(4) 0.027(3) 0.018(2) -0.011(2) 0.006(2) -0.015(3)
C12 0.048(4) 0.020(2) 0.027(3) -0.009(2) 0.002(3) -0.016(3)
C13 0.043(4) 0.024(3) 0.021(3) -0.004(2) 0.007(2) -0.018(3)
C14 0.035(4) 0.033(3) 0.022(3) -0.009(2) 0.007(2) -0.015(3)
C15 0.036(4) 0.028(3) 0.012(2) -0.0069(19) 0.007(2) -0.022(2)
C16 0.038(4) 0.019(2) 0.014(2) -0.0075(18) 0.004(2) -0.013(2)
C17 0.052(5) 0.026(3) 0.022(3) -0.008(2) 0.005(3) -0.014(3)
C18 0.039(4) 0.023(2) 0.012(2) -0.0023(19) 0.003(2) -0.016(2)
C19 0.045(4) 0.026(3) 0.020(3) -0.005(2) -0.002(3) -0.015(3)

loop_
_atom_type_symbol
_atom_type_description
_atom_type_scat_dispersion_real
_atom_type_scat_dispersion_imag
_atom_type_scat_source
C C 0.0033 0.0016 'International Tables Vol C Tables 4.2.6.8 and 6.1.1.4'
H H 0.0000 0.0000 'International Tables Vol C Tables 4.2.6.8 and 6.1.1.4'
N N 0.0061 0.0033 'International Tables Vol C Tables 4.2.6.8 and 6.1.1.4'
O O 0.0106 0.0060 'International Tables Vol C Tables 4.2.6.8 and 6.1.1.4'
Co Co 0.3494 0.9721 'International Tables Vol C Tables 4.2.6.8 and 6.1.1.4'

loop_
_geom_angle_atom_site_label_1
_geom_angle_atom_site_label_2
_geom_angle_atom_site_label_3
_geom_angle
O4 Co1 N1 113.58(17)
O4 Co1 O1 139.85(15)
N1 Co1 O1 94.77(18)
O4 Co1 N2 118.60(18)
N1 Co1 N2 79.71(17)
O1 Co1 N2 93.11(17)
O4 Co1 O3 61.83(14)
N1 Co1 O3 174.84(17)
O1 Co1 O3 90.39(16)
N2 Co1 O3 100.28(17)
O4 Co1 O2 89.78(15)
N1 Co1 O2 92.17(16)
O1 Co1 O2 60.07(14)
N2 Co1 O2 151.45(19)
O3 Co1 O2 90.20(15)
O4 Co1 C18 31.20(15)
N1 Co1 C18 144.77(18)
O1 Co1 C18 115.39(17)
N2 Co1 C18 114.31(18)
O3 Co1 C18 30.74(15)
O2 Co1 C18 88.02(16)
C16 O1 Co1 92.1(3)
N1 C1 C2 121.2(5)
N1 C1 C15 117.3(5)
C2 C1 C15 121.5(5)
C5 N1 C1 119.0(5)
C5 N1 Co1 110.7(3)
C1 N1 Co1 129.8(4)
C16 O2 Co1 87.2(3)
C6 N2 C7 113.6(4)
C6 N2 Co1 102.4(3)
C7 N2 Co1 119.0(4)
C6 N2 H2 100(5)
C7 N2 H2 109(5)
Co1 N2 H2 111(5)
C3 C2 C1 119.9(5)
C3 C2 H2A 120.0
C1 C2 H2A 120.0
C18 O3 Co1 86.1(3)
C2 C3 C4 119.2(6)
C2 C3 H3A 120.4
C4 C3 H3A 120.4
C14 N3 C15 114.2(4)
C14 N3 H3B 122.9
C15 N3 H3B 122.9
C18 O4 Co1 92.0(4)
C5 C4 C3 118.4(5)
C5 C4 H4A 120.8
C3 C4 H4A 120.8
N1 C5 C4 121.8(5)
N1 C5 C6 115.5(5)
C4 C5 C6 122.7(5)
N2 C6 C5 112.4(4)
N2 C6 H6A 109.1
C5 C6 H6A 109.1
N2 C6 H6B 109.1
C5 C6 H6B 109.1
H6A C6 H6B 107.9
N2 C7 C8 112.3(4)
N2 C7 H7A 109.1
C8 C7 H7A 109.1
N2 C7 H7B 109.1
C8 C7 H7B 109.1
H7A C7 H7B 107.9
C9 C8 C13 118.9(5)
C9 C8 C7 119.6(5)
C13 C8 C7 120.9(5)
C8 C9 C10 121.6(5)
C8 C9 H9A 119.2
C10 C9 H9A 119.2
C9 C10 C11 119.0(5)
C9 C10 C14 119.8(5)
C11 C10 C14 121.0(5)
C12 C11 C10 120.3(5)
C12 C11 H11A 119.9
C10 C11 H11A 119.9
C11 C12 C13 119.5(5)
C11 C12 H12A 120.2
C13 C12 H12A 120.2
C8 C13 C12 120.5(5)
C8 C13 H13A 119.7
C12 C13 H13A 119.7
N3 C14 C10 112.5(5)
N3 C14 H14A 109.1
C10 C14 H14A 109.1
N3 C14 H14B 109.1
C10 C14 H14B 109.1
H14A C14 H14B 107.8
N3 C15 C1 111.2(4)
N3 C15 H15A 109.4
C1 C15 H15A 109.4
N3 C15 H15B 109.4
C1 C15 H15B 109.4
H15A C15 H15B 108.0
O2 C16 O1 120.5(5)
O2 C16 C17 120.2(5)
O1 C16 C17 119.4(5)
C16 C17 H17A 109.5
C16 C17 H17B 109.5
H17A C17 H17B 109.5
C16 C17 H17C 109.5
H17A C17 H17C 109.5
H17B C17 H17C 109.5
O3 C18 O4 119.7(5)
O3 C18 C19 121.0(5)
O4 C18 C19 119.3(5)
O3 C18 Co1 63.2(3)
O4 C18 Co1 56.8(3)
C19 C18 Co1 171.0(4)
C18 C19 H19A 109.5
C18 C19 H19B 109.5
H19A C19 H19B 109.5
C18 C19 H19C 109.5
H19A C19 H19C 109.5
H19B C19 H19C 109.5

loop_
_geom_bond_atom_site_label_1
_geom_bond_atom_site_label_2
_geom_bond_distance
Co1 O4 2.085(5)
Co1 N1 2.111(5)
Co1 O1 2.136(4)
Co1 N2 2.159(4)
Co1 O3 2.228(4)
Co1 O2 2.267(4)
Co1 C18 2.490(6)
O1 C16 1.290(6)
C1 N1 1.379(6)
C1 C2 1.392(8)
C1 C15 1.529(8)
N1 C5 1.364(7)
O2 C16 1.251(7)
N2 C6 1.491(8)
N2 C7 1.515(7)
N2 H2 0.89(8)
C2 C3 1.382(8)
C2 H2A 0.9500
O3 C18 1.276(7)
C3 C4 1.423(7)
C3 H3A 0.9500
N3 C14 1.477(8)
N3 C15 1.497(7)
N3 H3B 0.8800
O4 C18 1.291(6)
C4 C5 1.397(8)
C4 H4A 0.9500
C5 C6 1.548(7)
C6 H6A 0.9900
C6 H6B 0.9900
C7 C8 1.534(7)
C7 H7A 0.9900
C7 H7B 0.9900
C8 C9 1.402(7)
C8 C13 1.407(8)
C9 C10 1.405(7)
C9 H9A 0.9500
C10 C11 1.415(8)
C10 C14 1.533(7)
C11 C12 1.407(8)
C11 H11A 0.9500
C12 C13 1.420(8)
C12 H12A 0.9500
C13 H13A 0.9500
C14 H14A 0.9900
C14 H14B 0.9900
C15 H15A 0.9900
C15 H15B 0.9900
C16 C17 1.521(8)
C17 H17A 0.9800
C17 H17B 0.9800
C17 H17C 0.9800
C18 C19 1.505(9)
C19 H19A 0.9800
C19 H19B 0.9800
C19 H19C 0.9800

loop_
_geom_torsion_atom_site_label_1
_geom_torsion_atom_site_label_2
_geom_torsion_atom_site_label_3
_geom_torsion_atom_site_label_4
_geom_torsion
C2 C1 N1 C5 -7.4(8)
C15 C1 N1 C5 170.4(5)
C2 C1 N1 Co1 162.6(4)
C15 C1 N1 Co1 -19.7(7)
N1 C1 C2 C3 2.2(9)
C15 C1 C2 C3 -175.4(5)
C1 C2 C3 C4 2.7(9)
C2 C3 C4 C5 -2.4(9)
C1 N1 C5 C4 7.6(8)
Co1 N1 C5 C4 -164.1(4)
C1 N1 C5 C6 -171.9(5)
Co1 N1 C5 C6 16.4(6)
C3 C4 C5 N1 -2.8(8)
C3 C4 C5 C6 176.7(5)
C7 N2 C6 C5 89.5(5)
Co1 N2 C6 C5 -40.2(5)
N1 C5 C6 N2 17.8(7)
C4 C5 C6 N2 -161.7(5)
C6 N2 C7 C8 -61.3(6)
Co1 N2 C7 C8 59.4(6)
N2 C7 C8 C9 -71.0(7)
N2 C7 C8 C13 99.7(6)
C13 C8 C9 C10 -5.2(9)
C7 C8 C9 C10 165.7(5)
C8 C9 C10 C11 5.2(9)
C8 C9 C10 C14 -169.4(6)
C9 C10 C11 C12 -1.3(9)
C14 C10 C11 C12 173.2(6)
C10 C11 C12 C13 -2.4(10)
C9 C8 C13 C12 1.4(9)
C7 C8 C13 C12 -169.5(5)
C11 C12 C13 C8 2.4(10)
C15 N3 C14 C10 -66.0(6)
C9 C10 C14 N3 103.1(6)
C11 C10 C14 N3 -71.4(7)
C14 N3 C15 C1 87.5(6)
N1 C1 C15 N3 -117.9(5)
C2 C1 C15 N3 59.9(7)
Co1 O2 C16 O1 3.5(5)
Co1 O2 C16 C17 -175.7(5)
Co1 O1 C16 O2 -3.7(5)
Co1 O1 C16 C17 175.5(5)
Co1 O3 C18 O4 6.3(5)
Co1 O3 C18 C19 -170.8(4)
Co1 O4 C18 O3 -6.7(5)
Co1 O4 C18 C19 170.5(4)
